data_4325211
loop_
_publ_author_name
'Ramachandran Azhakar'
'Sankaranarayana Pillai Sarish'
'Herbert W. Roesky'
'Jakob Hey'
'Dietmar Stalke'

_publ_contact_author 'Prof. Dr. D. Stalke'
_publ_contact_author_email dstalke@chemie.uni-goettingen.de
_publ_section_title
;
 Syntheses of Group 7 Metal Carbonyl Complexes with a Stable
 N-Heterocyclic Chlorosilylene
;
_journal_name_full 'Inorganic Chemistry'
_journal_page_first 5039
_journal_page_last 5043
_journal_paper_doi 10.1021/ic2003035
_journal_volume 50
_journal_year 2011
_chemical_formula_moiety 'C34 H46 Cl2 Mn N4 O4 Si2, 2(C7 H8), C5 Mn O5'
_chemical_formula_sum 'C53 H62 Cl2 Mn2 N4 O9 Si2'
_chemical_formula_weight 1136.03
_chemical_name_systematic
; 
 ? 
;
_space_group_IT_number 14
_symmetry_cell_setting monoclinic
_symmetry_space_group_name_Hall '-P 2yn'
_symmetry_space_group_name_H-M 'P 1 21/n 1'
_atom_sites_solution_hydrogens geom
_atom_sites_solution_primary direct
_atom_sites_solution_secondary difmap
_audit_creation_method SHELXL-97
_cell_angle_alpha 90.00
_cell_angle_beta 100.555(4)
_cell_angle_gamma 90.00
_cell_formula_units_Z 4
_cell_length_a 8.8470(14)
_cell_length_b 34.141(5)
_cell_length_c 19.096(3)
_cell_measurement_reflns_used 2486
_cell_measurement_temperature 100(2)
_cell_measurement_theta_max 14.651
_cell_measurement_theta_min 2.467
_cell_volume 5670.3(15)
_computing_cell_refinement 'SAINT V7.68A'
_computing_data_collection 'APEX2 v2010.11'
_computing_data_reduction 'SAINT V7.68A'
_computing_molecular_graphics 'XP in SHELXTL Version 2008/3'
_computing_publication_material 'XP in SHELXTL Version 2008/3'
_computing_structure_refinement 'SHELXL-97 (Sheldrick, 2008)'
_computing_structure_solution 'SHELXS-97 (Sheldrick, 2008)'
_diffrn_ambient_temperature 100(2)
_diffrn_measured_fraction_theta_full 0.996
_diffrn_measured_fraction_theta_max 0.996
_diffrn_measurement_device_type 'Bruker Smart APEX II with D8 goniometer'
_diffrn_measurement_method 'phi scans'
_diffrn_radiation_monochromator 'INCOATEC mirror optics'
_diffrn_radiation_source 'INCOATEC I\mS Mo Microfocus Source'
_diffrn_radiation_type MoK\a
_diffrn_radiation_wavelength 0.71073
_diffrn_reflns_av_R_equivalents 0.0728
_diffrn_reflns_av_sigmaI/netI 0.0408
_diffrn_reflns_limit_h_max 10
_diffrn_reflns_limit_h_min -10
_diffrn_reflns_limit_k_max 41
_diffrn_reflns_limit_k_min -41
_diffrn_reflns_limit_l_max 23
_diffrn_reflns_limit_l_min -23
_diffrn_reflns_number 122803
_diffrn_reflns_theta_full 25.43
_diffrn_reflns_theta_max 25.43
_diffrn_reflns_theta_min 1.19
_exptl_absorpt_coefficient_mu 0.637
_exptl_absorpt_correction_T_max 0.970
_exptl_absorpt_correction_T_min 0.921
_exptl_absorpt_correction_type multi-scan
_exptl_absorpt_process_details 'SADABS 2008/2'
_exptl_crystal_colour 'pale yellow'
_exptl_crystal_density_diffrn 1.331
_exptl_crystal_description needle
_exptl_crystal_F_000 2368
_exptl_crystal_size_max 0.12
_exptl_crystal_size_mid 0.05
_exptl_crystal_size_min 0.05
_refine_diff_density_max 0.352
_refine_diff_density_min -0.347
_refine_diff_density_rms 0.059
_refine_ls_extinction_method none
_refine_ls_goodness_of_fit_ref 1.022
_refine_ls_hydrogen_treatment constr
_refine_ls_matrix_type full
_refine_ls_number_parameters 663
_refine_ls_number_reflns 10441
_refine_ls_number_restraints 40
_refine_ls_restrained_S_all 1.021
_refine_ls_R_factor_all 0.0582
_refine_ls_R_factor_gt 0.0367
_refine_ls_shift/su_max 0.002
_refine_ls_shift/su_mean 0.000
_refine_ls_structure_factor_coef Fsqd
_refine_ls_weighting_details 'calc w=1/[\s^2^(Fo^2^)+(0.0275P)^2^+4.5848P] where P=(Fo^2^+2Fc^2^)/3'
_refine_ls_weighting_scheme calc
_refine_ls_wR_factor_gt 0.0747
_refine_ls_wR_factor_ref 0.0838
_reflns_number_gt 7942
_reflns_number_total 10441
_reflns_threshold_expression >2sigma(I)
_cod_data_source_file ic2003035_si_001.cif
_cod_data_source_block p21n
_cod_original_cell_volume 5670.2(16)
_cod_original_sg_symbol_H-M 'P 21/n'
_cod_database_code 4325211

loop_
_symmetry_equiv_pos_as_xyz
'x, y, z'
'-x+1/2, y+1/2, -z+1/2'
'-x, -y, -z'
'x-1/2, -y-1/2, z-1/2'

loop_
_atom_site_label
_atom_site_type_symbol
_atom_site_fract_x
_atom_site_fract_y
_atom_site_fract_z
_atom_site_U_iso_or_equiv
_atom_site_adp_type
_atom_site_occupancy
_atom_site_symmetry_multiplicity
_atom_site_calc_flag
_atom_site_refinement_flags
C1 C 0.8426(3) -0.02614(7) 0.66201(13) 0.0220(6) Uani 1 1 d .
C2 C 0.9560(3) -0.00413(8) 0.63889(13) 0.0268(6) Uani 1 1 d .
H2 H 0.9841 0.0208 0.6592 0.032 Uiso 1 1 calc R
C3 C 1.0278(3) -0.01899(9) 0.58592(14) 0.0352(7) Uani 1 1 d .
H3 H 1.1044 -0.0040 0.5693 0.042 Uiso 1 1 calc R
C4 C 0.9886(3) -0.05552(9) 0.55719(15) 0.0405(8) Uani 1 1 d .
H4 H 1.0388 -0.0655 0.5210 0.049 Uiso 1 1 calc R
C5 C 0.8775(3) -0.07755(9) 0.58053(15) 0.0361(7) Uani 1 1 d .
H5 H 0.8513 -0.1027 0.5607 0.043 Uiso 1 1 calc R
C6 C 0.8038(3) -0.06296(7) 0.63312(14) 0.0275(6) Uani 1 1 d .
H6 H 0.7270 -0.0781 0.6494 0.033 Uiso 1 1 calc R
C7 C 0.7642(3) -0.01024(7) 0.71842(13) 0.0184(5) Uani 1 1 d .
C8 C 0.9297(3) -0.03922(7) 0.83122(13) 0.0209(5) Uani 1 1 d .
C9 C 0.8927(3) -0.08237(7) 0.81297(14) 0.0332(7) Uani 1 1 d .
H9A H 0.7855 -0.0878 0.8164 0.050 Uiso 1 1 calc R
H9B H 0.9608 -0.0992 0.8465 0.050 Uiso 1 1 calc R
H9C H 0.9083 -0.0877 0.7644 0.050 Uiso 1 1 calc R
C10 C 1.0892(3) -0.02836(9) 0.81809(15) 0.0343(7) Uani 1 1 d .
H10A H 1.0961 -0.0342 0.7685 0.051 Uiso 1 1 calc R
H10B H 1.1669 -0.0436 0.8500 0.051 Uiso 1 1 calc R
H10C H 1.1073 -0.0004 0.8273 0.051 Uiso 1 1 calc R
C11 C 0.9224(3) -0.03225(7) 0.90945(12) 0.0227(6) Uani 1 1 d .
H11A H 0.9526 -0.0052 0.9223 0.034 Uiso 1 1 calc R
H11B H 0.9927 -0.0503 0.9392 0.034 Uiso 1 1 calc R
H11C H 0.8173 -0.0368 0.9171 0.034 Uiso 1 1 calc R
C12 C 0.5273(3) 0.02288(7) 0.64303(13) 0.0219(6) Uani 1 1 d .
C13 C 0.4710(3) -0.01279(8) 0.59777(14) 0.0295(6) Uani 1 1 d .
H13A H 0.5570 -0.0243 0.5791 0.044 Uiso 1 1 calc R
H13B H 0.3904 -0.0048 0.5580 0.044 Uiso 1 1 calc R
H13C H 0.4294 -0.0321 0.6271 0.044 Uiso 1 1 calc R
C14 C 0.6047(3) 0.05236(8) 0.60086(14) 0.0284(6) Uani 1 1 d .
H14A H 0.6404 0.0749 0.6312 0.043 Uiso 1 1 calc R
H14B H 0.5308 0.0612 0.5592 0.043 Uiso 1 1 calc R
H14C H 0.6926 0.0399 0.5852 0.043 Uiso 1 1 calc R
C15 C 0.3893(3) 0.04184(8) 0.66770(14) 0.0270(6) Uani 1 1 d .
H15A H 0.3415 0.0229 0.6954 0.040 Uiso 1 1 calc R
H15B H 0.3141 0.0501 0.6261 0.040 Uiso 1 1 calc R
H15C H 0.4238 0.0647 0.6974 0.040 Uiso 1 1 calc R
C16 C 0.4853(3) 0.22475(7) 0.93420(13) 0.0215(6) Uani 1 1 d .
C17 C 0.5363(3) 0.25155(8) 0.98822(14) 0.0299(6) Uani 1 1 d .
H17 H 0.6182 0.2448 1.0258 0.036 Uiso 1 1 calc R
C18 C 0.4679(4) 0.28791(8) 0.98731(16) 0.0442(8) Uani 1 1 d .
H18 H 0.5031 0.3062 1.0241 0.053 Uiso 1 1 calc R
C19 C 0.3485(4) 0.29766(9) 0.93294(17) 0.0483(9) Uani 1 1 d .
H19 H 0.3017 0.3227 0.9325 0.058 Uiso 1 1 calc R
C20 C 0.2966(3) 0.27126(9) 0.87921(16) 0.0408(8) Uani 1 1 d .
H20 H 0.2137 0.2781 0.8422 0.049 Uiso 1 1 calc R
C21 C 0.3656(3) 0.23464(8) 0.87924(14) 0.0293(6) Uani 1 1 d .
H21 H 0.3311 0.2165 0.8420 0.035 Uiso 1 1 calc R
C22 C 0.5605(3) 0.18583(7) 0.93554(12) 0.0180(5) Uani 1 1 d .
C23 C 0.7889(3) 0.20191(7) 0.87441(13) 0.0202(5) Uani 1 1 d .
C24 C 0.9068(3) 0.17459(7) 0.85181(14) 0.0254(6) Uani 1 1 d .
H24A H 0.9507 0.1577 0.8919 0.038 Uiso 1 1 calc R
H24B H 0.9888 0.1901 0.8371 0.038 Uiso 1 1 calc R
H24C H 0.8568 0.1584 0.8119 0.038 Uiso 1 1 calc R
C25 C 0.7011(3) 0.22333(8) 0.80946(15) 0.0346(7) Uani 1 1 d .
H25A H 0.6399 0.2045 0.7775 0.052 Uiso 1 1 calc R
H25B H 0.7741 0.2364 0.7844 0.052 Uiso 1 1 calc R
H25C H 0.6328 0.2429 0.8248 0.052 Uiso 1 1 calc R
C26 C 0.8710(3) 0.23031(8) 0.93027(15) 0.0334(7) Uani 1 1 d .
H26A H 0.7963 0.2488 0.9435 0.050 Uiso 1 1 calc R
H26B H 0.9496 0.2447 0.9107 0.050 Uiso 1 1 calc R
H26C H 0.9199 0.2157 0.9725 0.050 Uiso 1 1 calc R
C27 C 0.4071(3) 0.14627(7) 1.01360(13) 0.0238(6) Uani 1 1 d .
C28 C 0.4550(3) 0.16987(9) 1.08203(14) 0.0374(7) Uani 1 1 d .
H28A H 0.5620 0.1638 1.1030 0.056 Uiso 1 1 calc R
H28B H 0.3883 0.1631 1.1159 0.056 Uiso 1 1 calc R
H28C H 0.4455 0.1979 1.0711 0.056 Uiso 1 1 calc R
C29 C 0.2460(3) 0.15689(9) 0.97633(16) 0.0382(7) Uani 1 1 d .
H29A H 0.2397 0.1852 0.9678 0.057 Uiso 1 1 calc R
H29B H 0.1720 0.1493 1.0063 0.057 Uiso 1 1 calc R
H29C H 0.2220 0.1430 0.9307 0.057 Uiso 1 1 calc R
C30 C 0.4154(4) 0.10303(8) 1.03218(16) 0.0392(7) Uani 1 1 d .
H30A H 0.3793 0.0876 0.9891 0.059 Uiso 1 1 calc R
H30B H 0.3503 0.0977 1.0674 0.059 Uiso 1 1 calc R
H30C H 0.5220 0.0959 1.0520 0.059 Uiso 1 1 calc R
C31 C 0.8703(3) 0.07109(7) 0.88662(13) 0.0196(5) Uani 1 1 d U
C32 C 0.6642(3) 0.04134(7) 0.95113(14) 0.0211(5) Uani 1 1 d U
C33 C 0.4464(3) 0.07015(7) 0.85619(13) 0.0220(5) Uani 1 1 d U
C34 C 0.6475(3) 0.10109(7) 0.78949(14) 0.0211(5) Uani 1 1 d U
C35 C 0.2061(3) 0.13144(8) 0.60666(15) 0.0288(6) Uani 1 1 d .
C36 C 0.0045(3) 0.09977(8) 0.71552(14) 0.0261(6) Uani 1 1 d .
C37 C 0.0169(3) 0.18927(8) 0.67971(14) 0.0298(6) Uani 1 1 d .
C38 C -0.0842(3) 0.13014(7) 0.59584(14) 0.0267(6) Uani 1 1 d .
C39 C 0.2393(3) 0.14584(7) 0.74112(15) 0.0279(6) Uani 1 1 d .
C1S C 1.0230(3) 0.26199(8) 0.12475(14) 0.0322(7) Uani 1 1 d D
C2S C 1.1116(3) 0.22853(8) 0.13388(16) 0.0374(7) Uani 1 1 d D
H2S H 1.2087 0.2284 0.1193 0.045 Uiso 1 1 calc R
C3S C 1.0623(4) 0.19552(9) 0.16359(17) 0.0468(8) Uani 1 1 d D
H3S H 1.1250 0.1727 0.1693 0.056 Uiso 1 1 calc R
C4S C 0.9227(4) 0.19514(9) 0.18521(18) 0.0504(9) Uani 1 1 d D
H4S H 0.8883 0.1722 0.2057 0.060 Uiso 1 1 calc R
C5S C 0.8327(4) 0.22841(10) 0.17695(16) 0.0456(8) Uani 1 1 d D
H5S H 0.7361 0.2284 0.1920 0.055 Uiso 1 1 calc R
C6S C 0.8828(3) 0.26168(9) 0.14690(15) 0.0356(7) Uani 1 1 d D
H6S H 0.8204 0.2845 0.1414 0.043 Uiso 1 1 calc R
C7S C 1.0799(4) 0.29830(10) 0.09360(19) 0.0546(9) Uani 1 1 d .
H7S1 H 1.1680 0.3089 0.1268 0.082 Uiso 1 1 calc R
H7S2 H 0.9974 0.3178 0.0853 0.082 Uiso 1 1 calc R
H7S3 H 1.1113 0.2918 0.0484 0.082 Uiso 1 1 calc R
C1T C 0.5871(4) 0.12672(9) 0.32319(16) 0.0447(8) Uani 1 1 d D
C2T C 0.5910(3) 0.11876(8) 0.39413(15) 0.0326(7) Uani 1 1 d D
H2T H 0.6681 0.1017 0.4182 0.039 Uiso 1 1 calc R
C3T C 0.4879(4) 0.13461(8) 0.43111(17) 0.0402(7) Uani 1 1 d D
H3T H 0.4957 0.1286 0.4802 0.048 Uiso 1 1 calc R
C4T C 0.3744(4) 0.15876(9) 0.3991(2) 0.0527(9) Uani 1 1 d D
H4T H 0.3024 0.1694 0.4253 0.063 Uiso 1 1 calc R
C5T C 0.3648(5) 0.16767(10) 0.3288(2) 0.0705(13) Uani 1 1 d D
H5T H 0.2861 0.1847 0.3058 0.085 Uiso 1 1 calc R
C6T C 0.4710(5) 0.15181(11) 0.29012(19) 0.0705(13) Uani 1 1 d D
H6T H 0.4637 0.1582 0.2412 0.085 Uiso 1 1 calc R
C7T C 0.7059(5) 0.10954(12) 0.2850(2) 0.0780(14) Uani 1 1 d .
H7T1 H 0.8073 0.1203 0.3053 0.117 Uiso 1 1 calc R
H7T2 H 0.6803 0.1162 0.2343 0.117 Uiso 1 1 calc R
H7T3 H 0.7076 0.0810 0.2906 0.117 Uiso 1 1 calc R
Cl1 Cl 0.49332(7) -0.027463(18) 0.82756(3) 0.02542(15) Uani 1 1 d .
Cl2 Cl 0.84162(7) 0.125840(18) 1.03102(3) 0.02542(15) Uani 1 1 d .
Mn1 Mn 0.65826(4) 0.071041(10) 0.870364(19) 0.01612(9) Uani 1 1 d .
Mn2 Mn 0.07708(4) 0.139336(11) 0.66823(2) 0.02212(10) Uani 1 1 d .
N1 N 0.8096(2) -0.01402(5) 0.78925(10) 0.0172(4) Uani 1 1 d .
N2 N 0.6339(2) 0.01065(6) 0.70915(10) 0.0181(4) Uani 1 1 d .
N3 N 0.6830(2) 0.17663(5) 0.90722(10) 0.0165(4) Uani 1 1 d .
N4 N 0.5191(2) 0.15286(6) 0.96559(10) 0.0176(4) Uani 1 1 d .
O1 O 1.00102(19) 0.07115(5) 0.90071(9) 0.0257(4) Uani 1 1 d U
O2 O 0.6674(2) 0.02273(5) 1.00101(9) 0.0292(4) Uani 1 1 d U
O3 O 0.3158(2) 0.06839(5) 0.84793(10) 0.0314(4) Uani 1 1 d U
O4 O 0.6381(2) 0.11981(5) 0.73936(9) 0.0286(4) Uani 1 1 d U
O5 O 0.2902(2) 0.12659(6) 0.56758(11) 0.0400(5) Uani 1 1 d .
O6 O -0.0435(2) 0.07417(5) 0.74442(10) 0.0339(5) Uani 1 1 d .
O7 O -0.0179(2) 0.22129(6) 0.68699(11) 0.0428(5) Uani 1 1 d .
O8 O -0.1847(2) 0.12384(6) 0.54951(10) 0.0395(5) Uani 1 1 d .
O9 O 0.3428(2) 0.15033(5) 0.78635(11) 0.0386(5) Uani 1 1 d .
Si1 Si 0.64730(7) 0.014825(18) 0.80502(3) 0.01622(15) Uani 1 1 d .
Si2 Si 0.67509(7) 0.126415(19) 0.93798(3) 0.01633(14) Uani 1 1 d .

loop_
_atom_site_aniso_label
_atom_site_aniso_U_11
_atom_site_aniso_U_22
_atom_site_aniso_U_33
_atom_site_aniso_U_23
_atom_site_aniso_U_13
_atom_site_aniso_U_12
C1 0.0220(13) 0.0245(14) 0.0195(13) -0.0029(11) 0.0039(11) 0.0026(11)
C2 0.0249(14) 0.0323(15) 0.0250(14) -0.0066(12) 0.0092(12) -0.0046(12)
C3 0.0289(16) 0.0500(19) 0.0294(16) -0.0039(14) 0.0123(13) -0.0058(14)
C4 0.0399(18) 0.055(2) 0.0294(17) -0.0150(15) 0.0149(14) 0.0030(15)
C5 0.0411(18) 0.0353(17) 0.0327(17) -0.0168(13) 0.0087(14) 0.0002(14)
C6 0.0297(15) 0.0265(15) 0.0263(15) -0.0067(12) 0.0050(12) -0.0031(12)
C7 0.0186(13) 0.0142(12) 0.0229(14) -0.0021(10) 0.0055(10) -0.0053(10)
C8 0.0216(13) 0.0178(13) 0.0218(13) 0.0000(10) 0.0003(11) 0.0061(10)
C9 0.0455(18) 0.0197(14) 0.0296(16) -0.0023(12) -0.0060(13) 0.0086(13)
C10 0.0198(14) 0.0509(19) 0.0318(16) -0.0004(14) 0.0039(12) 0.0072(13)
C11 0.0260(14) 0.0190(13) 0.0219(14) 0.0001(11) 0.0011(11) 0.0047(11)
C12 0.0225(14) 0.0203(13) 0.0206(13) 0.0009(10) -0.0018(11) -0.0010(10)
C13 0.0312(15) 0.0285(15) 0.0252(15) -0.0033(12) -0.0040(12) -0.0008(12)
C14 0.0351(16) 0.0258(14) 0.0232(14) 0.0059(11) 0.0020(12) -0.0015(12)
C15 0.0243(14) 0.0282(15) 0.0261(15) -0.0011(12) -0.0015(11) 0.0023(11)
C16 0.0222(14) 0.0211(13) 0.0219(13) 0.0008(11) 0.0059(11) 0.0069(11)
C17 0.0384(17) 0.0279(15) 0.0225(14) -0.0047(12) 0.0032(12) 0.0077(12)
C18 0.066(2) 0.0289(16) 0.0370(18) -0.0123(14) 0.0075(16) 0.0153(15)
C19 0.069(2) 0.0331(17) 0.045(2) 0.0007(15) 0.0176(18) 0.0312(17)
C20 0.0416(18) 0.0440(18) 0.0357(17) 0.0078(14) 0.0046(14) 0.0259(15)
C21 0.0311(16) 0.0298(15) 0.0269(15) 0.0015(12) 0.0047(12) 0.0108(12)
C22 0.0173(13) 0.0201(13) 0.0148(12) -0.0034(10) -0.0020(10) 0.0033(10)
C23 0.0195(13) 0.0184(13) 0.0234(14) 0.0005(10) 0.0060(11) -0.0023(10)
C24 0.0224(14) 0.0261(14) 0.0297(15) -0.0021(12) 0.0102(12) -0.0049(11)
C25 0.0348(16) 0.0359(16) 0.0342(17) 0.0146(13) 0.0096(13) 0.0039(13)
C26 0.0376(17) 0.0243(15) 0.0395(17) -0.0087(13) 0.0103(14) -0.0105(13)
C27 0.0206(13) 0.0309(15) 0.0225(14) 0.0027(11) 0.0111(11) 0.0020(11)
C28 0.0398(18) 0.0528(19) 0.0233(15) -0.0044(14) 0.0158(13) 0.0008(15)
C29 0.0217(15) 0.056(2) 0.0388(18) 0.0067(15) 0.0108(13) 0.0004(14)
C30 0.0495(19) 0.0350(17) 0.0409(18) 0.0064(14) 0.0290(15) 0.0002(14)
C31 0.0257(14) 0.0131(12) 0.0212(13) -0.0014(10) 0.0073(11) 0.0014(10)
C32 0.0165(13) 0.0209(13) 0.0268(14) -0.0045(11) 0.0060(11) 0.0005(10)
C33 0.0244(14) 0.0186(13) 0.0241(14) 0.0004(11) 0.0071(11) 0.0027(11)
C34 0.0175(13) 0.0178(13) 0.0281(15) -0.0049(11) 0.0039(11) -0.0017(10)
C35 0.0300(15) 0.0238(15) 0.0328(16) -0.0018(12) 0.0060(13) -0.0018(12)
C36 0.0285(15) 0.0280(15) 0.0224(14) -0.0036(12) 0.0066(12) 0.0042(12)
C37 0.0252(15) 0.0355(17) 0.0302(16) -0.0024(13) 0.0089(12) -0.0011(13)
C38 0.0314(16) 0.0235(14) 0.0272(15) 0.0040(12) 0.0104(13) -0.0006(12)
C39 0.0317(16) 0.0227(14) 0.0310(16) -0.0012(12) 0.0106(13) 0.0025(12)
C1S 0.0335(16) 0.0348(16) 0.0261(15) -0.0048(12) -0.0004(13) 0.0017(13)
C2S 0.0340(17) 0.0344(17) 0.0424(18) -0.0122(14) 0.0029(14) 0.0036(13)
C3S 0.047(2) 0.0318(18) 0.056(2) -0.0105(16) -0.0031(17) 0.0049(15)
C4S 0.060(2) 0.0365(19) 0.051(2) -0.0003(16) 0.0015(18) -0.0131(17)
C5S 0.0382(19) 0.061(2) 0.0370(18) -0.0125(16) 0.0053(15) -0.0080(16)
C6S 0.0340(17) 0.0364(17) 0.0338(17) -0.0057(13) -0.0009(13) 0.0070(13)
C7S 0.055(2) 0.052(2) 0.058(2) 0.0180(18) 0.0129(18) 0.0076(17)
C1T 0.067(2) 0.0370(18) 0.0311(17) -0.0071(14) 0.0120(16) -0.0280(17)
C2T 0.0356(17) 0.0274(15) 0.0333(17) -0.0039(12) 0.0019(13) -0.0121(13)
C3T 0.0471(19) 0.0323(17) 0.0407(18) -0.0028(14) 0.0067(15) -0.0120(15)
C4T 0.056(2) 0.0330(18) 0.064(3) -0.0156(17) -0.0002(19) -0.0042(16)
C5T 0.085(3) 0.0289(19) 0.079(3) -0.001(2) -0.032(2) 0.0043(19)
C6T 0.120(4) 0.049(2) 0.032(2) 0.0069(18) -0.013(2) -0.030(2)
C7T 0.092(3) 0.090(3) 0.064(3) -0.033(2) 0.046(2) -0.049(3)
Cl1 0.0240(3) 0.0218(3) 0.0323(4) 0.0002(3) 0.0098(3) -0.0062(3)
Cl2 0.0263(3) 0.0251(3) 0.0219(3) -0.0016(3) -0.0035(3) 0.0062(3)
Mn1 0.01615(19) 0.01476(18) 0.01793(19) -0.00032(15) 0.00435(15) 0.00060(14)
Mn2 0.0236(2) 0.0217(2) 0.0218(2) 0.00004(16) 0.00606(16) 0.00056(16)
N1 0.0171(10) 0.0148(10) 0.0201(11) -0.0008(8) 0.0047(9) 0.0004(8)
N2 0.0187(11) 0.0175(10) 0.0175(11) -0.0006(8) 0.0021(9) -0.0006(8)
N3 0.0168(11) 0.0153(10) 0.0182(11) -0.0006(8) 0.0053(8) 0.0011(8)
N4 0.0166(10) 0.0188(11) 0.0186(11) 0.0012(8) 0.0062(8) 0.0020(8)
O1 0.0186(10) 0.0270(10) 0.0321(10) -0.0005(8) 0.0058(8) 0.0015(8)
O2 0.0352(11) 0.0289(10) 0.0247(10) 0.0059(8) 0.0082(8) 0.0005(8)
O3 0.0185(10) 0.0369(11) 0.0395(12) 0.0006(9) 0.0071(8) 0.0014(8)
O4 0.0380(11) 0.0250(10) 0.0219(10) 0.0041(8) 0.0031(8) -0.0042(8)
O5 0.0411(12) 0.0471(13) 0.0366(12) -0.0042(10) 0.0197(10) -0.0019(10)
O6 0.0412(12) 0.0321(11) 0.0303(11) 0.0042(9) 0.0117(9) -0.0052(9)
O7 0.0484(13) 0.0232(11) 0.0589(14) -0.0017(10) 0.0154(11) 0.0071(10)
O8 0.0376(12) 0.0421(12) 0.0351(12) 0.0054(9) -0.0035(10) -0.0094(10)
O9 0.0390(12) 0.0316(11) 0.0395(12) -0.0059(9) -0.0080(10) 0.0006(9)
Si1 0.0165(3) 0.0147(3) 0.0180(4) -0.0004(3) 0.0044(3) -0.0002(3)
Si2 0.0166(3) 0.0158(3) 0.0169(3) -0.0003(3) 0.0038(3) 0.0021(3)

loop_
_atom_type_symbol
_atom_type_description
_atom_type_scat_dispersion_real
_atom_type_scat_dispersion_imag
_atom_type_scat_source
C C 0.0033 0.0016 'International Tables Vol C Tables 4.2.6.8 and 6.1.1.4'
H H 0.0000 0.0000 'International Tables Vol C Tables 4.2.6.8 and 6.1.1.4'
N N 0.0061 0.0033 'International Tables Vol C Tables 4.2.6.8 and 6.1.1.4'
O O 0.0106 0.0060 'International Tables Vol C Tables 4.2.6.8 and 6.1.1.4'
Si Si 0.0817 0.0704 'International Tables Vol C Tables 4.2.6.8 and 6.1.1.4'
Cl Cl 0.1484 0.1585 'International Tables Vol C Tables 4.2.6.8 and 6.1.1.4'
Mn Mn 0.3368 0.7283 'International Tables Vol C Tables 4.2.6.8 and 6.1.1.4'

loop_
_geom_angle_atom_site_label_1
_geom_angle_atom_site_label_2
_geom_angle_atom_site_label_3
_geom_angle
C2 C1 C6 120.2(2)
C2 C1 C7 119.5(2)
C6 C1 C7 120.3(2)
C3 C2 C1 119.2(2)
C3 C2 H2 120.4
C1 C2 H2 120.4
C4 C3 C2 120.4(3)
C4 C3 H3 119.8
C2 C3 H3 119.8
C5 C4 C3 120.5(3)
C5 C4 H4 119.7
C3 C4 H4 119.7
C4 C5 C6 119.8(3)
C4 C5 H5 120.1
C6 C5 H5 120.1
C5 C6 C1 119.9(3)
C5 C6 H6 120.1
C1 C6 H6 120.1
N2 C7 N1 106.0(2)
N2 C7 C1 127.1(2)
N1 C7 C1 126.9(2)
N1 C8 C10 111.3(2)
N1 C8 C11 106.51(19)
C10 C8 C11 109.2(2)
N1 C8 C9 109.42(19)
C10 C8 C9 111.2(2)
C11 C8 C9 109.1(2)
C8 C9 H9A 109.5
C8 C9 H9B 109.5
H9A C9 H9B 109.5
C8 C9 H9C 109.5
H9A C9 H9C 109.5
H9B C9 H9C 109.5
C8 C10 H10A 109.5
C8 C10 H10B 109.5
H10A C10 H10B 109.5
C8 C10 H10C 109.5
H10A C10 H10C 109.5
H10B C10 H10C 109.5
C8 C11 H11A 109.5
C8 C11 H11B 109.5
H11A C11 H11B 109.5
C8 C11 H11C 109.5
H11A C11 H11C 109.5
H11B C11 H11C 109.5
N2 C12 C13 110.31(19)
N2 C12 C14 110.8(2)
C13 C12 C14 111.1(2)
N2 C12 C15 105.94(19)
C13 C12 C15 108.5(2)
C14 C12 C15 110.1(2)
C12 C13 H13A 109.5
C12 C13 H13B 109.5
H13A C13 H13B 109.5
C12 C13 H13C 109.5
H13A C13 H13C 109.5
H13B C13 H13C 109.5
C12 C14 H14A 109.5
C12 C14 H14B 109.5
H14A C14 H14B 109.5
C12 C14 H14C 109.5
H14A C14 H14C 109.5
H14B C14 H14C 109.5
C12 C15 H15A 109.5
C12 C15 H15B 109.5
H15A C15 H15B 109.5
C12 C15 H15C 109.5
H15A C15 H15C 109.5
H15B C15 H15C 109.5
C21 C16 C17 119.9(2)
C21 C16 C22 120.5(2)
C17 C16 C22 119.5(2)
C18 C17 C16 120.1(3)
C18 C17 H17 120.0
C16 C17 H17 120.0
C19 C18 C17 120.0(3)
C19 C18 H18 120.0
C17 C18 H18 120.0
C18 C19 C20 120.5(3)
C18 C19 H19 119.8
C20 C19 H19 119.8
C19 C20 C21 120.0(3)
C19 C20 H20 120.0
C21 C20 H20 120.0
C16 C21 C20 119.5(3)
C16 C21 H21 120.3
C20 C21 H21 120.3
N3 C22 N4 106.31(19)
N3 C22 C16 126.7(2)
N4 C22 C16 126.9(2)
N3 C23 C24 106.26(19)
N3 C23 C26 109.2(2)
C24 C23 C26 109.0(2)
N3 C23 C25 110.7(2)
C24 C23 C25 109.7(2)
C26 C23 C25 111.8(2)
C23 C24 H24A 109.5
C23 C24 H24B 109.5
H24A C24 H24B 109.5
C23 C24 H24C 109.5
H24A C24 H24C 109.5
H24B C24 H24C 109.5
C23 C25 H25A 109.5
C23 C25 H25B 109.5
H25A C25 H25B 109.5
C23 C25 H25C 109.5
H25A C25 H25C 109.5
H25B C25 H25C 109.5
C23 C26 H26A 109.5
C23 C26 H26B 109.5
H26A C26 H26B 109.5
C23 C26 H26C 109.5
H26A C26 H26C 109.5
H26B C26 H26C 109.5
N4 C27 C29 110.5(2)
N4 C27 C30 106.4(2)
C29 C27 C30 110.1(2)
N4 C27 C28 109.6(2)
C29 C27 C28 111.4(2)
C30 C27 C28 108.6(2)
C27 C28 H28A 109.5
C27 C28 H28B 109.5
H28A C28 H28B 109.5
C27 C28 H28C 109.5
H28A C28 H28C 109.5
H28B C28 H28C 109.5
C27 C29 H29A 109.5
C27 C29 H29B 109.5
H29A C29 H29B 109.5
C27 C29 H29C 109.5
H29A C29 H29C 109.5
H29B C29 H29C 109.5
C27 C30 H30A 109.5
C27 C30 H30B 109.5
H30A C30 H30B 109.5
C27 C30 H30C 109.5
H30A C30 H30C 109.5
H30B C30 H30C 109.5
O1 C31 Mn1 176.1(2)
O2 C32 Mn1 179.6(2)
O3 C33 Mn1 177.9(2)
O4 C34 Mn1 178.8(2)
O5 C35 Mn2 179.3(3)
O6 C36 Mn2 178.6(2)
O7 C37 Mn2 178.4(2)
O8 C38 Mn2 178.8(3)
O9 C39 Mn2 178.9(3)
C2S C1S C6S 118.5(3)
C2S C1S C7S 120.7(3)
C6S C1S C7S 120.8(3)
C3S C2S C1S 121.2(3)
C3S C2S H2S 119.4
C1S C2S H2S 119.4
C2S C3S C4S 120.4(3)
C2S C3S H3S 119.8
C4S C3S H3S 119.8
C3S C4S C5S 119.4(3)
C3S C4S H4S 120.3
C5S C4S H4S 120.3
C4S C5S C6S 120.1(3)
C4S C5S H5S 119.9
C6S C5S H5S 119.9
C5S C6S C1S 120.5(3)
C5S C6S H6S 119.8
C1S C6S H6S 119.8
C1S C7S H7S1 109.5
C1S C7S H7S2 109.5
H7S1 C7S H7S2 109.5
C1S C7S H7S3 109.5
H7S1 C7S H7S3 109.5
H7S2 C7S H7S3 109.5
C2T C1T C6T 116.7(3)
C2T C1T C7T 120.5(3)
C6T C1T C7T 122.8(3)
C3T C2T C1T 122.2(3)
C3T C2T H2T 118.9
C1T C2T H2T 118.9
C4T C3T C2T 121.3(3)
C4T C3T H3T 119.4
C2T C3T H3T 119.4
C3T C4T C5T 119.1(4)
C3T C4T H4T 120.5
C5T C4T H4T 120.5
C4T C5T C6T 120.3(3)
C4T C5T H5T 119.9
C6T C5T H5T 119.9
C1T C6T C5T 120.4(3)
C1T C6T H6T 119.8
C5T C6T H6T 119.8
C1T C7T H7T1 109.5
C1T C7T H7T2 109.5
H7T1 C7T H7T2 109.5
C1T C7T H7T3 109.5
H7T1 C7T H7T3 109.5
H7T2 C7T H7T3 109.5
C32 Mn1 C34 178.62(11)
C32 Mn1 C33 89.19(11)
C34 Mn1 C33 89.49(11)
C32 Mn1 C31 89.29(11)
C34 Mn1 C31 92.03(11)
C33 Mn1 C31 178.48(11)
C32 Mn1 Si2 89.62(8)
C34 Mn1 Si2 90.06(8)
C33 Mn1 Si2 93.21(8)
C31 Mn1 Si2 86.85(7)
C32 Mn1 Si1 89.23(8)
C34 Mn1 Si1 91.12(8)
C33 Mn1 Si1 88.03(8)
C31 Mn1 Si1 91.88(7)
Si2 Mn1 Si1 178.30(3)
C35 Mn2 C36 122.65(12)
C35 Mn2 C37 117.06(12)
C36 Mn2 C37 120.27(12)
C35 Mn2 C39 90.69(12)
C36 Mn2 C39 90.67(12)
C37 Mn2 C39 90.04(12)
C35 Mn2 C38 88.90(12)
C36 Mn2 C38 87.13(11)
C37 Mn2 C38 92.71(12)
C39 Mn2 C38 177.09(12)
C7 N1 C8 130.6(2)
C7 N1 Si1 90.90(14)
C8 N1 Si1 137.47(16)
C7 N2 C12 131.1(2)
C7 N2 Si1 90.74(15)
C12 N2 Si1 138.17(16)
C22 N3 C23 130.72(19)
C22 N3 Si2 90.50(14)
C23 N3 Si2 138.18(15)
C22 N4 C27 130.9(2)
C22 N4 Si2 90.65(14)
C27 N4 Si2 137.40(16)
N1 Si1 N2 72.38(9)
N1 Si1 Cl1 103.04(7)
N2 Si1 Cl1 103.25(7)
N1 Si1 Mn1 126.36(7)
N2 Si1 Mn1 127.22(7)
Cl1 Si1 Mn1 115.72(4)
N4 Si2 N3 72.53(9)
N4 Si2 Cl2 102.35(7)
N3 Si2 Cl2 102.74(7)
N4 Si2 Mn1 127.28(7)
N3 Si2 Mn1 126.99(7)
Cl2 Si2 Mn1 115.88(3)

loop_
_geom_bond_atom_site_label_1
_geom_bond_atom_site_label_2
_geom_bond_distance
C1 C2 1.389(3)
C1 C6 1.390(3)
C1 C7 1.486(3)
C2 C3 1.385(4)
C2 H2 0.9500
C3 C4 1.381(4)
C3 H3 0.9500
C4 C5 1.375(4)
C4 H4 0.9500
C5 C6 1.386(4)
C5 H5 0.9500
C6 H6 0.9500
C7 N2 1.340(3)
C7 N1 1.345(3)
C8 N1 1.483(3)
C8 C10 1.524(4)
C8 C11 1.526(3)
C8 C9 1.535(3)
C9 H9A 0.9800
C9 H9B 0.9800
C9 H9C 0.9800
C10 H10A 0.9800
C10 H10B 0.9800
C10 H10C 0.9800
C11 H11A 0.9800
C11 H11B 0.9800
C11 H11C 0.9800
C12 N2 1.491(3)
C12 C13 1.523(3)
C12 C14 1.527(3)
C12 C15 1.530(3)
C13 H13A 0.9800
C13 H13B 0.9800
C13 H13C 0.9800
C14 H14A 0.9800
C14 H14B 0.9800
C14 H14C 0.9800
C15 H15A 0.9800
C15 H15B 0.9800
C15 H15C 0.9800
C16 C21 1.389(3)
C16 C17 1.391(3)
C16 C22 1.484(3)
C17 C18 1.380(4)
C17 H17 0.9500
C18 C19 1.379(4)
C18 H18 0.9500
C19 C20 1.380(4)
C19 H19 0.9500
C20 C21 1.391(4)
C20 H20 0.9500
C21 H21 0.9500
C22 N3 1.335(3)
C22 N4 1.345(3)
C23 N3 1.493(3)
C23 C24 1.519(3)
C23 C26 1.524(3)
C23 C25 1.524(3)
C24 H24A 0.9800
C24 H24B 0.9800
C24 H24C 0.9800
C25 H25A 0.9800
C25 H25B 0.9800
C25 H25C 0.9800
C26 H26A 0.9800
C26 H26B 0.9800
C26 H26C 0.9800
C27 N4 1.485(3)
C27 C29 1.516(4)
C27 C30 1.517(4)
C27 C28 1.528(4)
C28 H28A 0.9800
C28 H28B 0.9800
C28 H28C 0.9800
C29 H29A 0.9800
C29 H29B 0.9800
C29 H29C 0.9800
C30 H30A 0.9800
C30 H30B 0.9800
C30 H30C 0.9800
C31 O1 1.138(3)
C31 Mn1 1.844(3)
C32 O2 1.141(3)
C32 Mn1 1.839(3)
C33 O3 1.139(3)
C33 Mn1 1.844(3)
C34 O4 1.141(3)
C34 Mn1 1.842(3)
C35 O5 1.158(3)
C35 Mn2 1.803(3)
C36 O6 1.156(3)
C36 Mn2 1.807(3)
C37 O7 1.151(3)
C37 Mn2 1.811(3)
C38 O8 1.154(3)
C38 Mn2 1.823(3)
C39 O9 1.148(3)
C39 Mn2 1.821(3)
C1S C2S 1.378(4)
C1S C6S 1.382(4)
C1S C7S 1.501(4)
C2S C3S 1.369(4)
C2S H2S 0.9500
C3S C4S 1.372(4)
C3S H3S 0.9500
C4S C5S 1.379(4)
C4S H4S 0.9500
C5S C6S 1.382(4)
C5S H5S 0.9500
C6S H6S 0.9500
C7S H7S1 0.9800
C7S H7S2 0.9800
C7S H7S3 0.9800
C1T C2T 1.376(4)
C1T C6T 1.397(5)
C1T C7T 1.503(5)
C2T C3T 1.364(4)
C2T H2T 0.9500
C3T C4T 1.355(4)
C3T H3T 0.9500
C4T C5T 1.365(5)
C4T H4T 0.9500
C5T C6T 1.405(6)
C5T H5T 0.9500
C6T H6T 0.9500
C7T H7T1 0.9800
C7T H7T2 0.9800
C7T H7T3 0.9800
Cl1 Si1 2.0833(9)
Cl2 Si2 2.0901(9)
Mn1 Si2 2.2789(8)
Mn1 Si1 2.2816(8)
N1 Si1 1.811(2)
N2 Si1 1.818(2)
N3 Si2 1.818(2)
N4 Si2 1.807(2)

loop_
_geom_torsion_atom_site_label_1
_geom_torsion_atom_site_label_2
_geom_torsion_atom_site_label_3
_geom_torsion_atom_site_label_4
_geom_torsion
C6 C1 C2 C3 1.2(4)
C7 C1 C2 C3 -179.5(2)
C1 C2 C3 C4 -1.0(4)
C2 C3 C4 C5 0.3(5)
C3 C4 C5 C6 0.2(5)
C4 C5 C6 C1 0.0(4)
C2 C1 C6 C5 -0.7(4)
C7 C1 C6 C5 180.0(2)
C2 C1 C7 N2 92.2(3)
C6 C1 C7 N2 -88.4(3)
C2 C1 C7 N1 -88.0(3)
C6 C1 C7 N1 91.3(3)
C21 C16 C17 C18 0.0(4)
C22 C16 C17 C18 179.6(3)
C16 C17 C18 C19 0.3(5)
C17 C18 C19 C20 0.0(5)
C18 C19 C20 C21 -0.6(5)
C17 C16 C21 C20 -0.6(4)
C22 C16 C21 C20 179.8(3)
C19 C20 C21 C16 0.9(4)
C21 C16 C22 N3 90.9(3)
C17 C16 C22 N3 -88.6(3)
C21 C16 C22 N4 -89.3(3)
C17 C16 C22 N4 91.2(3)
C6S C1S C2S C3S 0.5(4)
C7S C1S C2S C3S 178.6(3)
C1S C2S C3S C4S -0.2(5)
C2S C3S C4S C5S -0.2(5)
C3S C4S C5S C6S 0.3(5)
C4S C5S C6S C1S 0.1(4)
C2S C1S C6S C5S -0.5(4)
C7S C1S C6S C5S -178.6(3)
C6T C1T C2T C3T -0.4(4)
C7T C1T C2T C3T 178.2(3)
C1T C2T C3T C4T 0.9(4)
C2T C3T C4T C5T -0.8(5)
C3T C4T C5T C6T 0.3(5)
C2T C1T C6T C5T -0.1(5)
C7T C1T C6T C5T -178.7(3)
C4T C5T C6T C1T 0.1(5)
O2 C32 Mn1 C34 84(50)
O2 C32 Mn1 C33 67(48)
O2 C32 Mn1 C31 -113(80)
O2 C32 Mn1 Si2 160(100)
O2 C32 Mn1 Si1 -21(48)
O4 C34 Mn1 C32 -5(13)
O4 C34 Mn1 C33 12(10)
O4 C34 Mn1 C31 -168(100)
O4 C34 Mn1 Si2 -81(10)
O4 C34 Mn1 Si1 100(10)
O3 C33 Mn1 C32 -44(6)
O3 C33 Mn1 C34 136(6)
O3 C33 Mn1 C31 -42(9)
O3 C33 Mn1 Si2 -134(6)
O3 C33 Mn1 Si1 45(6)
O1 C31 Mn1 C32 -34(3)
O1 C31 Mn1 C34 145(3)
O1 C31 Mn1 C33 -37(6)
O1 C31 Mn1 Si2 55(3)
O1 C31 Mn1 Si1 -123(3)
O5 C35 Mn2 C36 -115(23)
O5 C35 Mn2 C37 66(24)
O5 C35 Mn2 C39 -24(24)
O5 C35 Mn2 C38 159(100)
O6 C36 Mn2 C35 -66(10)
O6 C36 Mn2 C37 112(10)
O6 C36 Mn2 C39 -157(10)
O6 C36 Mn2 C38 21(10)
O7 C37 Mn2 C35 -41(9)
O7 C37 Mn2 C36 141(9)
O7 C37 Mn2 C39 50(9)
O7 C37 Mn2 C38 -131(9)
O9 C39 Mn2 C35 45(15)
O9 C39 Mn2 C36 168(100)
O9 C39 Mn2 C37 -72(15)
O9 C39 Mn2 C38 127(14)
O8 C38 Mn2 C35 34(13)
O8 C38 Mn2 C36 -88(13)
O8 C38 Mn2 C37 151(13)
O8 C38 Mn2 C39 -48(14)
N2 C7 N1 C8 168.7(2)
C1 C7 N1 C8 -11.1(4)
N2 C7 N1 Si1 -1.31(18)
C1 C7 N1 Si1 178.9(2)
C10 C8 N1 C7 63.9(3)
C11 C8 N1 C7 -177.1(2)
C9 C8 N1 C7 -59.4(3)
C10 C8 N1 Si1 -131.0(2)
C11 C8 N1 Si1 -12.0(3)
C9 C8 N1 Si1 105.7(2)
N1 C7 N2 C12 -177.3(2)
C1 C7 N2 C12 2.5(4)
N1 C7 N2 Si1 1.30(18)
C1 C7 N2 Si1 -178.9(2)
C13 C12 N2 C7 56.1(3)
C14 C12 N2 C7 -67.3(3)
C15 C12 N2 C7 173.2(2)
C13 C12 N2 Si1 -121.8(2)
C14 C12 N2 Si1 114.8(2)
C15 C12 N2 Si1 -4.6(3)
N4 C22 N3 C23 -172.2(2)
C16 C22 N3 C23 7.6(4)
N4 C22 N3 Si2 -0.03(18)
C16 C22 N3 Si2 179.8(2)
C24 C23 N3 C22 -180.0(2)
C26 C23 N3 C22 62.6(3)
C25 C23 N3 C22 -60.9(3)
C24 C23 N3 Si2 11.8(3)
C26 C23 N3 Si2 -105.7(2)
C25 C23 N3 Si2 130.8(2)
N3 C22 N4 C27 169.8(2)
C16 C22 N4 C27 -10.0(4)
N3 C22 N4 Si2 0.03(18)
C16 C22 N4 Si2 -179.8(2)
C29 C27 N4 C22 62.8(3)
C30 C27 N4 C22 -177.7(2)
C28 C27 N4 C22 -60.4(3)
C29 C27 N4 Si2 -132.4(2)
C30 C27 N4 Si2 -12.9(3)
C28 C27 N4 Si2 104.4(3)
C7 N1 Si1 N2 0.97(13)
C8 N1 Si1 N2 -167.8(2)
C7 N1 Si1 Cl1 100.96(13)
C8 N1 Si1 Cl1 -67.8(2)
C7 N1 Si1 Mn1 -122.69(12)
C8 N1 Si1 Mn1 68.6(2)
C7 N2 Si1 N1 -0.98(13)
C12 N2 Si1 N1 177.4(2)
C7 N2 Si1 Cl1 -100.67(13)
C12 N2 Si1 Cl1 77.7(2)
C7 N2 Si1 Mn1 121.70(12)
C12 N2 Si1 Mn1 -59.9(3)
C32 Mn1 Si1 N1 -86.15(11)
C34 Mn1 Si1 N1 95.18(11)
C33 Mn1 Si1 N1 -175.37(11)
C31 Mn1 Si1 N1 3.12(11)
Si2 Mn1 Si1 N1 -38.6(11)
C32 Mn1 Si1 N2 178.84(11)
C34 Mn1 Si1 N2 0.18(11)
C33 Mn1 Si1 N2 89.63(11)
C31 Mn1 Si1 N2 -91.89(11)
Si2 Mn1 Si1 N2 -133.6(10)
C32 Mn1 Si1 Cl1 45.58(8)
C34 Mn1 Si1 Cl1 -133.09(8)
C33 Mn1 Si1 Cl1 -43.64(8)
C31 Mn1 Si1 Cl1 134.84(8)
Si2 Mn1 Si1 Cl1 93.2(10)
C22 N4 Si2 N3 -0.02(13)
C27 N4 Si2 N3 -168.6(3)
C22 N4 Si2 Cl2 99.64(13)
C27 N4 Si2 Cl2 -69.0(2)
C22 N4 Si2 Mn1 -123.61(12)
C27 N4 Si2 Mn1 67.8(3)
C22 N3 Si2 N4 0.02(13)
C23 N3 Si2 N4 171.1(2)
C22 N3 Si2 Cl2 -99.11(13)
C23 N3 Si2 Cl2 72.0(2)
C22 N3 Si2 Mn1 123.94(12)
C23 N3 Si2 Mn1 -64.9(2)
C32 Mn1 Si2 N4 -85.72(11)
C34 Mn1 Si2 N4 92.94(11)
C33 Mn1 Si2 N4 3.45(12)
C31 Mn1 Si2 N4 -175.03(11)
Si1 Mn1 Si2 N4 -133.3(10)
C32 Mn1 Si2 N3 178.47(11)
C34 Mn1 Si2 N3 -2.87(11)
C33 Mn1 Si2 N3 -92.36(11)
C31 Mn1 Si2 N3 89.16(11)
Si1 Mn1 Si2 N3 130.9(10)
C32 Mn1 Si2 Cl2 46.21(8)
C34 Mn1 Si2 Cl2 -135.13(8)
C33 Mn1 Si2 Cl2 135.38(8)
C31 Mn1 Si2 Cl2 -43.10(8)
Si1 Mn1 Si2 Cl2 -1.4(11)
